data_4103213
loop_
_publ_author_name
'Masakazu Morimoto'
'Masahiro Irie'

_publ_contact_author_address
;
Department of Chemistry and Research Center for Smart Molecules 
Rikkyo University
Nishi-Ikebukuro 3-43-1, Toshima-ku, Tokyo 171-8501, Japan
;
_publ_contact_author_email
; 
iriem@rikkyo.ac.jp
;
_publ_contact_author_fax
;
+81-3-3985-2397
;
_publ_contact_author_name
;
Prof. Masahiro Irie
;
_publ_contact_author_phone
;       
+81-3-3985-2397
;
_publ_section_title
;
 A Diarylethene Cocrystal that Converts Light into Mechanical Work
;
_journal_name_full 'Journal of the American Chemical Society'
_journal_page_first 14172
_journal_page_last 14178
_journal_paper_doi 10.1021/ja105356w
_journal_volume 132
_journal_year 2010
_chemical_absolute_configuration ad
_chemical_formula_sum 'C55 H22 F22 S2'
_chemical_formula_weight 1164.85
_chemical_name_systematic
; 
1,2-Bis(2-methyl-5-(1-naphthyl)-3-thienyl)perfluorocyclopentene 
and perfluoronaphthalene
;
_space_group_IT_number 5
_symmetry_cell_setting monoclinic
_symmetry_space_group_name_Hall 'C 2y'
_symmetry_space_group_name_H-M 'C 1 2 1'
_atom_sites_solution_hydrogens geom
_atom_sites_solution_primary direct
_atom_sites_solution_secondary difmap
_audit_creation_method SHELXL-97
_cell_angle_alpha 90.00
_cell_angle_beta 95.687(3)
_cell_angle_gamma 90.00
_cell_formula_units_Z 2
_cell_length_a 37.055(7)
_cell_length_b 8.5204(17)
_cell_length_c 7.3284(14)
_cell_measurement_reflns_used 3897
_cell_measurement_temperature 93(2)
_cell_measurement_theta_max 26.87
_cell_measurement_theta_min 2.21
_cell_volume 2302.4(8)
_computing_cell_refinement 'Bruker SMART'
_computing_data_collection 'Bruker SMART'
_computing_data_reduction 'Bruker SAINT'
_computing_molecular_graphics 'Bruker SHELXTL'
_computing_publication_material 'Bruker SHELXTL'
_computing_structure_refinement 'SHELXL-97 (Sheldrick, 1997)'
_computing_structure_solution 'SHELXS-97 (Sheldrick, 1990)'
_diffrn_ambient_temperature 93(2)
_diffrn_detector_area_resol_mean 8.366
_diffrn_measured_fraction_theta_full 0.987
_diffrn_measured_fraction_theta_max 0.987
_diffrn_measurement_device_type 'CCD area detector'
_diffrn_measurement_method 'omega scans'
_diffrn_radiation_monochromator graphite
_diffrn_radiation_source 'fine-focus sealed tube'
_diffrn_radiation_type MoK\a
_diffrn_radiation_wavelength 0.71073
_diffrn_reflns_av_R_equivalents 0.0267
_diffrn_reflns_av_sigmaI/netI 0.0402
_diffrn_reflns_limit_h_max 46
_diffrn_reflns_limit_h_min -46
_diffrn_reflns_limit_k_max 10
_diffrn_reflns_limit_k_min -10
_diffrn_reflns_limit_l_max 9
_diffrn_reflns_limit_l_min -8
_diffrn_reflns_number 9287
_diffrn_reflns_theta_full 26.36
_diffrn_reflns_theta_max 26.36
_diffrn_reflns_theta_min 1.10
_diffrn_standards_decay_% 0.1
_diffrn_standards_number 69
_exptl_absorpt_coefficient_mu 0.247
_exptl_absorpt_correction_T_max 0.9926
_exptl_absorpt_correction_T_min 0.8083
_exptl_absorpt_correction_type empirical
_exptl_absorpt_process_details
; 
 SADABS; Sheldrick
;
_exptl_crystal_colour blue
_exptl_crystal_density_diffrn 1.680
_exptl_crystal_density_method 'not measured'
_exptl_crystal_description plate
_exptl_crystal_F_000 1164
_exptl_crystal_size_max 0.90
_exptl_crystal_size_mid 0.40
_exptl_crystal_size_min 0.03
_refine_diff_density_max 0.722
_refine_diff_density_min -0.353
_refine_diff_density_rms 0.096
_refine_ls_abs_structure_details 'Flack H D (1983), Acta Cryst. A39, 876-881'
_refine_ls_abs_structure_Flack 0.2(2)
_refine_ls_extinction_method none
_refine_ls_goodness_of_fit_ref 1.114
_refine_ls_hydrogen_treatment constr
_refine_ls_matrix_type full
_refine_ls_number_parameters 441
_refine_ls_number_reflns 4547
_refine_ls_number_restraints 1
_refine_ls_restrained_S_all 1.114
_refine_ls_R_factor_all 0.0784
_refine_ls_R_factor_gt 0.0759
_refine_ls_shift/su_max 0.000
_refine_ls_shift/su_mean 0.000
_refine_ls_structure_factor_coef Fsqd
_refine_ls_weighting_details 'calc w=1/[\s^2^(Fo^2^)+(0.1023P)^2^+7.1815P] where P=(Fo^2^+2Fc^2^)/3'
_refine_ls_weighting_scheme calc
_refine_ls_wR_factor_gt 0.1957
_refine_ls_wR_factor_ref 0.1998
_reflns_number_gt 4358
_reflns_number_total 4547
_reflns_threshold_expression >2sigma(I)
_cod_data_source_file ja105356w_si_008.cif
_cod_data_source_block 1oFN_UV-UV
_cod_database_code 4103213

loop_
_symmetry_equiv_pos_as_xyz
'x, y, z'
'-x, y, -z'
'x+1/2, y+1/2, z'
'-x+1/2, y+1/2, -z'

loop_
_atom_site_label
_atom_site_type_symbol
_atom_site_fract_x
_atom_site_fract_y
_atom_site_fract_z
_atom_site_U_iso_or_equiv
_atom_site_adp_type
_atom_site_occupancy
_atom_site_symmetry_multiplicity
_atom_site_calc_flag
_atom_site_refinement_flags
_atom_site_disorder_assembly
_atom_site_disorder_group
C1A C 0.5212(3) 0.4641(16) 0.7826(14) 0.032(2) Uani 0.50 1 d P A 1
C2A C 0.5343(3) 0.6106(13) 0.8320(16) 0.0253(19) Uani 0.50 1 d P A 1
C3A C 0.5737(2) 0.6086(10) 0.8646(16) 0.025(2) Uani 0.50 1 d P A 1
H3A H 0.5874 0.6974 0.9092 0.030 Uiso 0.50 1 calc PR A 1
C4A C 0.5894(2) 0.4706(12) 0.8266(14) 0.018(2) Uiso 0.50 1 d P A 1
C5A C 0.5121(3) 0.7456(13) 0.864(2) 0.046(3) Uani 0.50 1 d P A 1
C6A C 0.5215(3) 0.8945(16) 0.766(3) 0.066(5) Uani 0.50 1 d P A 1
C8A C 0.4828(3) 0.4086(16) 0.7394(16) 0.039(2) Uani 0.50 1 d P A 1
H8A H 0.4737 0.3678 0.8511 0.059 Uiso 0.50 1 calc PR A 1
H8B H 0.4821 0.3253 0.6469 0.059 Uiso 0.50 1 calc PR A 1
H8C H 0.4676 0.4965 0.6920 0.059 Uiso 0.50 1 calc PR A 1
F1A F 0.5184(5) 0.8846(14) 0.5824(18) 0.131(5) Uani 0.50 1 d P . 1
F2A F 0.5529(2) 0.9479(11) 0.8016(19) 0.076(3) Uani 0.50 1 d P A 1
S1A S 0.55576(7) 0.3312(4) 0.7621(4) 0.0229(7) Uani 0.434(3) 1 d P A 1
C1B C 0.5209(3) 0.5421(19) 0.8253(16) 0.027(2) Uiso 0.50 1 d P A 2
C2B C 0.5379(3) 0.6393(12) 0.950(2) 0.032(2) Uani 0.50 1 d P A 2
C3B C 0.5768(2) 0.6273(11) 0.9780(14) 0.0238(19) Uiso 0.50 1 d P A 2
H3B H 0.5922 0.6921 1.0574 0.029 Uiso 0.50 1 calc PR A 2
C4B C 0.5883(3) 0.5069(13) 0.8715(15) 0.021(2) Uiso 0.50 1 d P A 2
C5B C 0.5198(3) 0.7594(14) 1.0562(15) 0.039(2) Uiso 0.50 1 d P . 2
C6B C 0.5359(3) 0.9128(16) 1.097(3) 0.064(4) Uani 0.50 1 d P . 2
C8B C 0.4824(3) 0.5264(18) 0.7470(16) 0.042(3) Uani 0.50 1 d P A 2
H8D H 0.4698 0.4531 0.8219 0.062 Uiso 0.50 1 calc PR A 2
H8E H 0.4816 0.4866 0.6212 0.062 Uiso 0.50 1 calc PR A 2
H8F H 0.4706 0.6293 0.7465 0.062 Uiso 0.50 1 calc PR A 2
F1B F 0.5477(3) 0.9762(11) 0.937(2) 0.104(5) Uani 0.50 1 d P B 2
F2B F 0.5666(2) 0.9157(11) 1.2087(16) 0.086(3) Uani 0.50 1 d P C 2
S1B S 0.55272(7) 0.4186(5) 0.7364(4) 0.0268(7) Uani 0.434(3) 1 d P A 2
S1C S 0.5590(4) 0.383(2) 1.003(2) 0.028(4) Uiso 0.066(3) 1 d P . .
S1D S 0.5393(5) 0.389(2) 0.873(2) 0.030(5) Uiso 0.066(3) 1 d P . .
C7 C 0.4936(5) 1.024(2) 0.842(3) 0.075(4) Uiso 0.50 1 d P . .
C9 C 0.62744(12) 0.4518(6) 0.8420(6) 0.0278(10) Uani 1 1 d . . .
C10 C 0.64978(13) 0.5717(6) 0.7901(7) 0.0312(11) Uani 1 1 d . A .
H10 H 0.6395 0.6718 0.7605 0.037 Uiso 1 1 calc R . .
C11 C 0.68709(11) 0.5485(6) 0.7805(6) 0.0248(9) Uani 1 1 d . . .
H11 H 0.7018 0.6334 0.7482 0.030 Uiso 1 1 calc R A .
C12 C 0.70237(12) 0.4041(6) 0.8175(6) 0.0247(9) Uani 1 1 d . A .
H12 H 0.7275 0.3885 0.8071 0.030 Uiso 1 1 calc R . .
C13 C 0.68074(12) 0.2771(6) 0.8716(6) 0.0240(9) Uani 1 1 d . . .
C14 C 0.69661(14) 0.1282(6) 0.9115(6) 0.0306(10) Uani 1 1 d . A .
H14 H 0.7217 0.1133 0.9003 0.037 Uiso 1 1 calc R . .
C15 C 0.67681(18) 0.0082(6) 0.9649(7) 0.0391(13) Uani 1 1 d . . .
H15 H 0.6878 -0.0913 0.9897 0.047 Uiso 1 1 calc R A .
C16 C 0.63934(17) 0.0296(6) 0.9846(7) 0.0380(12) Uani 1 1 d . A .
H16 H 0.6254 -0.0555 1.0237 0.046 Uiso 1 1 calc R . .
C17 C 0.62315(14) 0.1721(6) 0.9477(6) 0.0316(11) Uani 1 1 d . . .
H17 H 0.5982 0.1849 0.9633 0.038 Uiso 1 1 calc R A .
C18 C 0.64297(13) 0.3007(5) 0.8864(6) 0.0238(9) Uani 1 1 d . A .
C19 C 0.63529(12) 0.4522(5) 0.3453(7) 0.0273(10) Uani 1 1 d . . .
C20 C 0.65704(13) 0.5644(5) 0.2845(7) 0.0297(10) Uani 1 1 d . . .
C21 C 0.69320(13) 0.5340(6) 0.2630(6) 0.0288(10) Uani 1 1 d . . .
C22 C 0.70739(11) 0.3901(5) 0.3011(6) 0.0220(9) Uani 1 1 d . . .
C23 C 0.68662(12) 0.2682(5) 0.3648(6) 0.0225(9) Uani 1 1 d . . .
C24 C 0.69964(12) 0.1159(6) 0.4104(6) 0.0259(10) Uani 1 1 d . . .
C25 C 0.67814(14) 0.0029(6) 0.4718(6) 0.0290(10) Uani 1 1 d . . .
C26 C 0.64103(13) 0.0328(5) 0.4877(6) 0.0268(10) Uani 1 1 d . . .
C27 C 0.62693(12) 0.1763(5) 0.4456(6) 0.0254(10) Uani 1 1 d . . .
C28 C 0.64864(11) 0.2998(5) 0.3863(6) 0.0207(9) Uani 1 1 d . . .
F3 F 0.4833(3) 1.1237(12) 0.712(2) 0.114(5) Uani 0.50 1 d P A .
F4 F 0.5128(4) 1.0914(18) 0.987(2) 0.130(6) Uani 0.50 1 d P . .
F5 F 0.60080(7) 0.4876(3) 0.3638(5) 0.0394(8) Uani 1 1 d . . .
F6 F 0.64369(9) 0.7093(3) 0.2433(5) 0.0472(9) Uani 1 1 d . . .
F7 F 0.71383(8) 0.6497(3) 0.2044(4) 0.0353(7) Uani 1 1 d . . .
F8 F 0.74196(7) 0.3641(4) 0.2728(4) 0.0335(6) Uani 1 1 d . . .
F9 F 0.73479(7) 0.0829(4) 0.3971(4) 0.0358(7) Uani 1 1 d . . .
F10 F 0.69130(8) -0.1399(3) 0.5151(4) 0.0408(7) Uani 1 1 d . . .
F11 F 0.62061(8) -0.0828(3) 0.5425(4) 0.0357(7) Uani 1 1 d . . .
F12 F 0.59191(7) 0.1992(3) 0.4600(4) 0.0350(7) Uani 1 1 d . . .

loop_
_atom_site_aniso_label
_atom_site_aniso_U_11
_atom_site_aniso_U_22
_atom_site_aniso_U_33
_atom_site_aniso_U_23
_atom_site_aniso_U_13
_atom_site_aniso_U_12
C1A 0.031(5) 0.038(7) 0.026(5) 0.005(5) -0.006(4) 0.012(5)
C2A 0.018(4) 0.025(5) 0.030(6) 0.001(4) -0.010(4) -0.009(4)
C3A 0.010(4) 0.009(4) 0.056(7) 0.009(4) 0.004(4) 0.000(3)
C5A 0.018(4) 0.025(5) 0.097(10) 0.013(6) 0.014(5) 0.008(4)
C6A 0.031(5) 0.030(6) 0.140(15) 0.018(8) 0.026(7) 0.000(5)
C8A 0.037(5) 0.035(7) 0.046(6) -0.012(5) 0.003(4) -0.009(5)
F1A 0.229(17) 0.058(7) 0.099(9) 0.025(6) -0.012(9) -0.033(8)
F2A 0.035(4) 0.050(5) 0.146(10) 0.007(6) 0.023(5) -0.015(3)
S1A 0.0152(13) 0.0236(15) 0.0301(15) -0.0094(13) 0.0034(9) 0.0014(12)
C2B 0.023(5) 0.016(4) 0.056(8) 0.014(5) -0.002(5) -0.010(4)
C6B 0.024(5) 0.033(6) 0.134(13) -0.007(8) 0.004(6) -0.010(5)
C8B 0.018(5) 0.066(9) 0.040(6) 0.010(6) 0.002(4) 0.007(5)
F1B 0.105(9) 0.032(5) 0.188(13) -0.018(6) 0.083(9) -0.034(5)
F2B 0.042(4) 0.056(5) 0.154(9) -0.052(6) -0.013(5) -0.008(4)
S1B 0.0111(12) 0.044(2) 0.0249(14) -0.0107(14) 0.0013(9) -0.0015(13)
C9 0.021(2) 0.032(3) 0.028(2) 0.0103(19) -0.0083(17) -0.0019(18)
C10 0.028(2) 0.024(2) 0.040(3) 0.017(2) -0.001(2) 0.0002(19)
C11 0.021(2) 0.025(2) 0.030(2) 0.0035(18) 0.0098(17) -0.0092(18)
C12 0.027(2) 0.025(2) 0.0208(19) 0.0027(17) -0.0037(16) -0.0005(18)
C13 0.029(2) 0.028(2) 0.0142(18) 0.0012(16) -0.0016(16) -0.0023(19)
C14 0.044(3) 0.025(2) 0.023(2) 0.0005(18) 0.0040(19) 0.001(2)
C15 0.076(4) 0.016(2) 0.026(2) -0.0003(18) 0.007(2) 0.001(2)
C16 0.063(4) 0.021(2) 0.031(3) -0.0041(19) 0.008(2) -0.017(2)
C17 0.038(3) 0.031(3) 0.025(2) -0.0018(19) 0.0018(19) -0.021(2)
C18 0.032(2) 0.021(2) 0.0191(19) 0.0008(16) 0.0030(17) -0.0101(18)
C19 0.021(2) 0.022(2) 0.038(3) -0.0041(19) 0.0005(18) 0.0068(17)
C20 0.035(2) 0.010(2) 0.042(3) 0.0006(18) -0.005(2) 0.0032(18)
C21 0.035(2) 0.024(2) 0.028(2) -0.0049(18) 0.009(2) -0.0113(19)
C22 0.0219(18) 0.021(2) 0.024(2) -0.0066(17) 0.0057(15) -0.0046(17)
C23 0.025(2) 0.026(2) 0.0161(19) -0.0047(16) 0.0003(16) 0.0072(17)
C24 0.029(2) 0.032(3) 0.016(2) 0.0033(17) 0.0021(16) 0.0045(19)
C25 0.037(2) 0.024(2) 0.024(2) 0.0050(18) -0.0061(18) 0.007(2)
C26 0.035(2) 0.020(2) 0.026(2) -0.0010(17) 0.0047(18) -0.0058(18)
C27 0.024(2) 0.023(2) 0.029(2) -0.0029(18) -0.0004(17) -0.0050(18)
C28 0.0206(19) 0.020(2) 0.0214(19) -0.0025(16) 0.0023(15) -0.0007(16)
F3 0.068(6) 0.057(6) 0.224(15) 0.059(8) 0.046(7) 0.025(5)
F4 0.122(12) 0.143(12) 0.134(11) -0.061(10) 0.061(10) -0.068(9)
F5 0.0216(13) 0.0267(15) 0.071(2) 0.0060(15) 0.0131(13) 0.0075(11)
F6 0.0436(17) 0.0142(14) 0.086(3) 0.0072(15) 0.0160(16) 0.0060(12)
F7 0.0389(15) 0.0211(14) 0.0472(17) -0.0007(12) 0.0111(13) -0.0108(12)
F8 0.0238(12) 0.0369(16) 0.0407(15) -0.0008(13) 0.0076(10) -0.0007(11)
F9 0.0301(14) 0.0378(17) 0.0390(16) 0.0067(13) 0.0019(12) 0.0144(12)
F10 0.0507(17) 0.0210(14) 0.0489(17) 0.0134(13) -0.0033(13) 0.0148(13)
F11 0.0488(16) 0.0195(14) 0.0393(15) 0.0056(12) 0.0069(12) -0.0070(12)
F12 0.0218(13) 0.0229(14) 0.0602(19) 0.0023(13) 0.0039(12) -0.0027(11)

loop_
_atom_type_symbol
_atom_type_description
_atom_type_scat_dispersion_real
_atom_type_scat_dispersion_imag
_atom_type_scat_source
C C 0.0033 0.0016 'International Tables Vol C Tables 4.2.6.8 and 6.1.1.4'
H H 0.0000 0.0000 'International Tables Vol C Tables 4.2.6.8 and 6.1.1.4'
F F 0.0171 0.0103 'International Tables Vol C Tables 4.2.6.8 and 6.1.1.4'
S S 0.1246 0.1234 'International Tables Vol C Tables 4.2.6.8 and 6.1.1.4'

loop_
_geom_angle_atom_site_label_1
_geom_angle_atom_site_label_2
_geom_angle_atom_site_label_3
_geom_angle
_geom_angle_site_symmetry_1
_geom_angle_site_symmetry_3
C2A C1A C8A 130.0(11) . .
C2A C1A S1A 112.0(8) . .
C8A C1A S1A 118.0(10) . .
C1A C2A C5A 125.0(10) . .
C1A C2A C3A 110.7(8) . .
C5A C2A C3A 124.1(10) . .
C4A C3A C2A 114.9(9) . .
C4A C3A H3A 122.5 . .
C2A C3A H3A 122.5 . .
C3A C4A C9 121.9(8) . .
C3A C4A S1A 109.6(7) . .
C9 C4A S1A 128.5(8) . .
C2A C5A C6A 115.2(10) . .
F2A C6A F1A 102.8(13) . .
F2A C6A C5A 117.3(13) . .
F1A C6A C5A 114.9(13) . .
F2A C6A C7 106.7(13) . .
F1A C6A C7 112.7(14) . .
C5A C6A C7 102.5(11) . .
C6A F1A F1A 133.3(18) . 2_656
C1A S1A C4A 92.6(6) . .
C2B C1B C8B 133.1(12) . .
C2B C1B S1B 109.6(9) . .
C8B C1B S1B 117.2(11) . .
C1B C2B C3B 116.7(11) . .
C1B C2B C5B 125.1(10) . .
C3B C2B C5B 118.1(11) . .
C4B C3B C2B 109.3(10) . .
C4B C3B H3B 125.3 . .
C2B C3B H3B 125.3 . .
C3B C4B C9 130.1(9) . .
C3B C4B S1B 112.6(8) . .
C9 C4B S1B 117.0(8) . .
C6B C5B C2B 121.9(10) . .
C6B C5B C5B 116.1(7) . 2_657
C2B C5B C5B 99.7(9) . 2_657
F2B C6B F1B 100.7(11) . .
F2B C6B C5B 116.8(12) . .
F1B C6B C5B 109.2(13) . .
F2B C6B C7 113.5(14) . 2_657
F1B C6B C7 107.1(12) . 2_657
C5B C6B C7 108.8(11) . 2_657
C1B C8B H8D 109.5 . .
C1B C8B H8E 109.5 . .
H8D C8B H8E 109.5 . .
C1B C8B H8F 109.5 . .
H8D C8B H8F 109.5 . .
H8E C8B H8F 109.5 . .
C4B S1B C1B 91.6(7) . .
F3 C7 F4 113.0(17) . .
F3 C7 F4 108.6(15) . 2_657
F3 C7 C6B 116.3(14) . 2_657
F4 C7 C6B 111.6(15) . 2_657
F4 C7 C6B 79.0(13) 2_657 2_657
F3 C7 C6A 109.7(14) . .
F4 C7 C6A 104.7(14) . .
F4 C7 C6A 137.3(16) 2_657 .
C6B C7 C6A 100.0(12) 2_657 .
C10 C9 C4A 120.8(5) . .
C10 C9 C18 119.0(4) . .
C4A C9 C18 119.6(5) . .
C10 C9 C4B 113.8(5) . .
C18 C9 C4B 126.6(5) . .
C9 C10 C11 121.7(4) . .
C9 C10 H10 119.1 . .
C11 C10 H10 119.1 . .
C12 C11 C10 120.4(4) . .
C12 C11 H11 119.8 . .
C10 C11 H11 119.8 . .
C11 C12 C13 120.2(4) . .
C11 C12 H12 119.9 . .
C13 C12 H12 119.9 . .
C14 C13 C12 120.2(4) . .
C14 C13 C18 120.0(4) . .
C12 C13 C18 119.7(4) . .
C15 C14 C13 121.1(5) . .
C15 C14 H14 119.5 . .
C13 C14 H14 119.5 . .
C14 C15 C16 120.0(5) . .
C14 C15 H15 120.0 . .
C16 C15 H15 120.0 . .
C17 C16 C15 120.5(5) . .
C17 C16 H16 119.8 . .
C15 C16 H16 119.8 . .
C16 C17 C18 121.2(5) . .
C16 C17 H17 119.4 . .
C18 C17 H17 119.4 . .
C17 C18 C13 117.2(4) . .
C17 C18 C9 123.9(4) . .
C13 C18 C9 118.9(4) . .
F5 C19 C20 118.8(4) . .
F5 C19 C28 120.4(4) . .
C20 C19 C28 120.8(4) . .
F6 C20 C19 120.1(4) . .
F6 C20 C21 118.7(4) . .
C19 C20 C21 121.2(4) . .
F7 C21 C22 120.6(4) . .
F7 C21 C20 119.1(4) . .
C22 C21 C20 120.4(4) . .
F8 C22 C21 118.5(4) . .
F8 C22 C23 119.7(4) . .
C21 C22 C23 121.8(4) . .
C22 C23 C24 125.0(4) . .
C22 C23 C28 117.9(4) . .
C24 C23 C28 117.1(4) . .
F9 C24 C25 118.8(4) . .
F9 C24 C23 119.0(4) . .
C25 C24 C23 122.2(4) . .
F10 C25 C24 120.9(4) . .
F10 C25 C26 118.6(4) . .
C24 C25 C26 120.5(4) . .
F11 C26 C27 121.4(4) . .
F11 C26 C25 118.6(4) . .
C27 C26 C25 120.0(4) . .
F12 C27 C26 118.2(4) . .
F12 C27 C28 120.3(4) . .
C26 C27 C28 121.5(4) . .
C19 C28 C27 123.4(4) . .
C19 C28 C23 118.0(4) . .
C27 C28 C23 118.6(4) . .
F4 F4 C7 73.5(19) 2_657 .
F4 F4 C7 64.9(15) 2_657 2_657
C7 F4 C7 113.7(16) . 2_657

loop_
_geom_bond_atom_site_label_1
_geom_bond_atom_site_label_2
_geom_bond_distance
_geom_bond_site_symmetry_2
C1A C2A 1.374(16) .
C1A C8A 1.502(15) .
C1A S1A 1.727(12) .
C2A C5A 1.447(15) .
C2A C3A 1.458(12) .
C3A C4A 1.353(13) .
C3A H3A 0.9500 .
C4A C9 1.412(10) .
C4A S1A 1.753(10) .
C5A C6A 1.517(17) .
C6A F2A 1.252(15) .
C6A F1A 1.34(2) .
C6A C7 1.65(2) .
C8A H8A 0.9800 .
C8A H8B 0.9800 .
C8A H8C 0.9800 .
F1A F1A 1.73(3) 2_656
C1B C2B 1.341(18) .
C1B C8B 1.491(16) .
C1B S1B 1.752(13) .
C2B C3B 1.438(13) .
C2B C5B 1.488(17) .
C3B C4B 1.382(16) .
C3B H3B 0.9500 .
C4B C9 1.561(12) .
C4B S1B 1.738(11) .
C5B C6B 1.457(17) .
C5B C5B 1.61(2) 2_657
C6B F2B 1.333(16) .
C6B F1B 1.40(2) .
C6B C7 1.54(2) 2_657
C8B H8D 0.9800 .
C8B H8E 0.9800 .
C8B H8F 0.9800 .
C7 F3 1.31(2) .
C7 F4 1.34(2) .
C7 F4 1.42(2) 2_657
C7 C6B 1.54(2) 2_657
C9 C10 1.391(6) .
C9 C18 1.435(7) .
C10 C11 1.405(6) .
C10 H10 0.9500 .
C11 C12 1.370(7) .
C11 H11 0.9500 .
C12 C13 1.426(6) .
C12 H12 0.9500 .
C13 C14 1.416(7) .
C13 C18 1.429(6) .
C14 C15 1.340(7) .
C14 H14 0.9500 .
C15 C16 1.422(8) .
C15 H15 0.9500 .
C16 C17 1.369(8) .
C16 H16 0.9500 .
C17 C18 1.417(6) .
C17 H17 0.9500 .
C19 F5 1.333(5) .
C19 C20 1.354(7) .
C19 C28 1.411(6) .
C20 F6 1.353(5) .
C20 C21 1.389(7) .
C21 F7 1.343(5) .
C21 C22 1.353(7) .
C22 F8 1.336(5) .
C22 C23 1.400(6) .
C23 C24 1.412(7) .
C23 C28 1.457(6) .
C24 F9 1.345(5) .
C24 C25 1.354(7) .
C25 F10 1.338(6) .
C25 C26 1.415(7) .
C26 F11 1.328(5) .
C26 C27 1.353(7) .
C27 F12 1.327(5) .
C27 C28 1.419(6) .
F4 F4 0.99(2) 2_657
F4 C7 1.42(2) 2_657
